data_1011192
loop_
_publ_author_name
'Hofmann, W'

_publ_section_title
;
Strukturelle und morphologische Zusammenhaenge bei Erzen vom Formeltyp
A B C2
;
_journal_coden_ASTM FMRLAL
_journal_name_full 'Fortschritte der Mineralogie'
_journal_page_first 422
_journal_page_last 425
_journal_volume 17
_journal_year 1932
_chemical_formula_structural 'Cu Sb S2'
_chemical_formula_sum 'Cu S2 Sb'
_chemical_name_mineral Wolfsbergite
_chemical_name_systematic 'Copper(I) antimony sulfide'
_space_group_IT_number 62
_symmetry_cell_setting orthorhombic
_symmetry_Int_Tables_number 62
_symmetry_space_group_name_Hall '-P 2ac 2n'
_symmetry_space_group_name_H-M 'P n m a'
_cell_angle_alpha 90
_cell_angle_beta 90
_cell_angle_gamma 90
_cell_formula_units_Z 4
_cell_length_a 6.008
_cell_length_b 3.784
_cell_length_c 14.456
_cell_volume 328.6
_cod_database_code 1011192

loop_
_symmetry_equiv_pos_as_xyz
x,y,z
1/2+x,1/2-y,1/2-z
-x,1/2+y,-z
1/2-x,-y,1/2+z
-x,-y,-z
1/2-x,1/2+y,1/2+z
x,1/2-y,z
1/2+x,y,1/2-z

loop_
_atom_site_label
_atom_site_type_symbol
_atom_site_symmetry_multiplicity
_atom_site_Wyckoff_symbol
_atom_site_fract_x
_atom_site_fract_y
_atom_site_fract_z
_atom_site_occupancy
_atom_site_attached_hydrogens
_atom_site_calc_flag
Cu1 Cu1+ 4 c 0.75(1) 0.75 0.175(5) 1. 0 d
Sb1 Sb3+ 4 c 0.228(5) 0.25 0.0625(20) 1. 0 d
S1 S2- 4 c 0.625(15) 0.25 0.097(5) 1. 0 d
S2 S2- 4 c 0.125(15) 0.75 0.175(5) 1. 0 d

loop_
_atom_type_symbol
_atom_type_oxidation_number
Cu1+ 1.000
Sb3+ 3.000
S2- -2.000
